data_7051125
loop_
_publ_author_name
'Andrews, C. D.'
'Burrows, A. D.'
'Lynam, J. M.'
'Mahon, M.'
'Palmer, M. T.'

_journal_name_full 'New Journal of Chemistry'
_journal_paper_doi 10.1039/b102193l
_journal_year 2001
_chemical_formula_sum 'C18 H16 N O P'
_chemical_formula_weight 293.29
_space_group_IT_number 14
_symmetry_cell_setting monoclinic
_symmetry_space_group_name_Hall '-P 2yab'
_symmetry_space_group_name_H-M 'P 1 21/a 1'
_cell_angle_alpha 90.00
_cell_angle_beta 112.91(2)
_cell_angle_gamma 90.00
_cell_formula_units_Z 4
_cell_length_a 9.501(3)
_cell_length_b 16.156(3)
_cell_length_c 11.009(3)
_cell_measurement_temperature 293(2)
_cell_volume 1556.6(7)
_diffrn_ambient_temperature 293(2)
_exptl_crystal_density_diffrn 1.252
_cod_depositor_comments
;
The following automatic conversions were performed:
'_symmetry_cell_setting' value 'Monoclinic' changed to 'monoclinic'
according to '/home/saulius/struct/CIF-dictionaries/cif_core.dic'
dictionary named 'cif_core.dic' version 2.4.1 from 2010-06-29.

Automatic conversion script
Id: cif_fix_enum 1527 2010-12-29 10:47:43Z saulius 
;
_cod_original_sg_symbol_H-M 'P 21/a'
_cod_database_code 7051125

loop_
_symmetry_equiv_pos_as_xyz
'x, y, z'
'x+1/2, -y+1/2, z'
'-x, -y, -z'
'-x-1/2, y-1/2, -z'

loop_
_atom_site_label
_atom_site_type_symbol
_atom_site_fract_x
_atom_site_fract_y
_atom_site_fract_z
_atom_site_U_iso_or_equiv
_atom_site_adp_type
_atom_site_occupancy
_atom_site_symmetry_multiplicity
_atom_site_calc_flag
_atom_site_refinement_flags
_atom_site_disorder_assembly
_atom_site_disorder_group
P1 P 0.14522(5) 0.01228(3) 0.85452(4) 0.04407(15) Uani 1 1 d . . .
N1 N 0.01554(15) 0.08779(8) 0.75842(14) 0.0469(3) Uani 1 1 d . . .
O1 O 0.27174(18) 0.16795(9) 0.94411(15) 0.0749(4) Uani 1 1 d . . .
C1 C 0.03586(17) -0.08056(10) 0.77915(15) 0.0428(4) Uani 1 1 d . . .
C2 C -0.0615(2) -0.11137(12) 0.83571(19) 0.0580(5) Uani 1 1 d . . .
H2 H -0.0705 -0.0835 0.9062 0.070 Uiso 1 1 calc R . .
C3 C -0.1443(3) -0.18239(14) 0.7887(2) 0.0717(6) Uani 1 1 d . . .
H3 H -0.2111 -0.2014 0.8258 0.086 Uiso 1 1 calc R . .
C4 C -0.1286(3) -0.22523(13) 0.6875(2) 0.0709(6) Uani 1 1 d . . .
H4 H -0.1823 -0.2742 0.6577 0.085 Uiso 1 1 calc R . .
C5 C -0.0331(2) -0.19582(12) 0.6297(2) 0.0649(5) Uani 1 1 d . . .
H5 H -0.0235 -0.2245 0.5601 0.078 Uiso 1 1 calc R . .
C6 C 0.0480(2) -0.12380(11) 0.67529(18) 0.0534(4) Uani 1 1 d . . .
H6 H 0.1117 -0.1040 0.6357 0.064 Uiso 1 1 calc R . .
C7 C 0.28456(18) 0.01277(10) 0.77874(16) 0.0433(4) Uani 1 1 d . . .
C8 C 0.4131(2) -0.03611(13) 0.8375(2) 0.0600(5) Uani 1 1 d . . .
H8 H 0.4247 -0.0666 0.9125 0.072 Uiso 1 1 calc R . .
C9 C 0.5236(2) -0.04002(16) 0.7863(2) 0.0753(6) Uani 1 1 d . . .
H9 H 0.6088 -0.0736 0.8257 0.090 Uiso 1 1 calc R . .
C10 C 0.5081(3) 0.00568(16) 0.6772(3) 0.0789(7) Uani 1 1 d . . .
H10 H 0.5833 0.0033 0.6428 0.095 Uiso 1 1 calc R . .
C11 C 0.3822(3) 0.05498(13) 0.6182(2) 0.0673(5) Uani 1 1 d . . .
H11 H 0.3723 0.0860 0.5442 0.081 Uiso 1 1 calc R . .
C12 C 0.2700(2) 0.05858(11) 0.66849(17) 0.0533(4) Uani 1 1 d . . .
H12 H 0.1846 0.0919 0.6281 0.064 Uiso 1 1 calc R . .
C13 C -0.1199(2) 0.07386(13) 0.65493(18) 0.0567(5) Uani 1 1 d . . .
H13 H -0.1550 0.0224 0.6176 0.068 Uiso 1 1 calc R . .
C14 C -0.1956(3) 0.14654(14) 0.6147(2) 0.0711(6) Uani 1 1 d . . .
H14 H -0.2904 0.1537 0.5461 0.085 Uiso 1 1 calc R . .
C15 C -0.1054(3) 0.20776(13) 0.6951(2) 0.0722(6) Uani 1 1 d . . .
H15 H -0.1293 0.2638 0.6899 0.087 Uiso 1 1 calc R . .
C16 C 0.0257(2) 0.17217(11) 0.78404(18) 0.0539(4) Uani 1 1 d . . .
C17 C 0.1590(3) 0.20911(12) 0.8833(2) 0.0631(5) Uani 1 1 d . . .
C18 C 0.1548(3) 0.30023(13) 0.9095(3) 0.0958(8) Uani 1 1 d . . .
H18A H 0.2495 0.3165 0.9783 0.144 Uiso 1 1 calc R . .
H18B H 0.0720 0.3117 0.9364 0.144 Uiso 1 1 calc R . .
H18C H 0.1403 0.3307 0.8307 0.144 Uiso 1 1 calc R . .

loop_
_atom_site_aniso_label
_atom_site_aniso_U_11
_atom_site_aniso_U_22
_atom_site_aniso_U_33
_atom_site_aniso_U_23
_atom_site_aniso_U_13
_atom_site_aniso_U_12
P1 0.0479(3) 0.0420(2) 0.0451(2) -0.00136(18) 0.02124(19) 0.00222(18)
N1 0.0470(8) 0.0414(7) 0.0559(8) -0.0010(6) 0.0240(7) 0.0048(6)
O1 0.0758(10) 0.0597(9) 0.0824(10) -0.0138(7) 0.0233(8) -0.0062(8)
C1 0.0424(9) 0.0401(8) 0.0485(9) 0.0041(7) 0.0207(7) 0.0048(7)
C2 0.0674(12) 0.0582(11) 0.0612(11) -0.0033(9) 0.0390(10) -0.0063(9)
C3 0.0798(15) 0.0697(13) 0.0833(14) -0.0029(11) 0.0510(12) -0.0218(11)
C4 0.0754(14) 0.0539(12) 0.0898(15) -0.0125(10) 0.0393(12) -0.0206(10)
C5 0.0711(13) 0.0572(12) 0.0774(13) -0.0200(10) 0.0408(11) -0.0105(10)
C6 0.0558(10) 0.0506(10) 0.0648(11) -0.0079(8) 0.0356(9) -0.0056(8)
C7 0.0403(8) 0.0391(8) 0.0510(9) -0.0057(7) 0.0184(7) -0.0045(7)
C8 0.0510(11) 0.0608(11) 0.0674(12) 0.0006(9) 0.0222(9) 0.0063(9)
C9 0.0455(11) 0.0874(16) 0.0929(17) -0.0123(13) 0.0268(11) 0.0085(10)
C10 0.0608(13) 0.0942(18) 0.0996(18) -0.0290(14) 0.0508(13) -0.0175(12)
C11 0.0782(14) 0.0693(13) 0.0685(12) -0.0079(10) 0.0440(11) -0.0169(11)
C12 0.0563(11) 0.0513(10) 0.0563(10) -0.0022(8) 0.0261(9) -0.0024(8)
C13 0.0489(10) 0.0571(11) 0.0626(11) 0.0030(8) 0.0199(9) 0.0015(8)
C14 0.0571(12) 0.0693(14) 0.0826(14) 0.0220(11) 0.0224(11) 0.0146(10)
C15 0.0805(14) 0.0478(11) 0.0976(16) 0.0151(11) 0.0448(13) 0.0188(11)
C16 0.0657(12) 0.0403(9) 0.0666(11) 0.0003(8) 0.0376(10) 0.0061(8)
C17 0.0819(15) 0.0467(10) 0.0721(13) -0.0065(9) 0.0424(12) -0.0019(10)
C18 0.131(2) 0.0481(13) 0.1079(19) -0.0182(13) 0.0467(17) -0.0079(13)

loop_
_geom_bond_atom_site_label_1
_geom_bond_atom_site_label_2
_geom_bond_distance
_geom_bond_site_symmetry_2
_geom_bond_publ_flag
P1 N1 1.7637(14) . ?
P1 C7 1.8190(18) . ?
P1 C1 1.8293(17) . ?
N1 C13 1.365(2) . ?
N1 C16 1.388(2) . ?
O1 C17 1.216(2) . ?
C1 C6 1.382(2) . ?
C1 C2 1.393(2) . ?
C2 C3 1.373(3) . ?
C3 C4 1.369(3) . ?
C4 C5 1.380(3) . ?
C5 C6 1.378(3) . ?
C7 C12 1.382(2) . ?
C7 C8 1.385(2) . ?
C8 C9 1.373(3) . ?
C9 C10 1.369(4) . ?
C10 C11 1.372(3) . ?
C11 C12 1.379(3) . ?
C13 C14 1.358(3) . ?
C14 C15 1.380(3) . ?
C15 C16 1.375(3) . ?
C16 C17 1.441(3) . ?
C17 C18 1.504(3) . ?

loop_
_cod_related_entry_id
_cod_related_entry_database
_cod_related_entry_code
1 ChemSpider 9099566
